data_7211751
loop_
_publ_author_name
'G\'andara, Felipe'
'Medina, Manuela E.'
'Snejko, Natalia'
'Guti\'errez-Puebla, Enrique'
'Proserpio, Davide M.'
'Angeles Monge, M.'

_publ_section_title
;
 Ligand dependent topology changes in six zinc coordination polymers
;
_journal_issue 3
_journal_name_full CrystEngComm
_journal_page_first 711
_journal_paper_doi 10.1039/b914147b
_journal_volume 12
_journal_year 2010
_chemical_formula_moiety 'C27 H17 F6 N3 O4 Zn'
_chemical_formula_sum 'C27 H17 F6 N3 O4 Zn'
_chemical_formula_weight 626.81
_chemical_name_systematic
;
?
;
_space_group_IT_number 14
_symmetry_cell_setting monoclinic
_symmetry_space_group_name_Hall '-P 2ybc'
_symmetry_space_group_name_H-M 'P 1 21/c 1'
_atom_sites_solution_hydrogens geom
_atom_sites_solution_primary direct
_atom_sites_solution_secondary difmap
_audit_creation_method SHELXL-97
_cell_angle_alpha 90.00
_cell_angle_beta 117.7940(10)
_cell_angle_gamma 90.00
_cell_formula_units_Z 4
_cell_length_a 14.0527(8)
_cell_length_b 14.4139(8)
_cell_length_c 14.9697(8)
_cell_measurement_reflns_used 5558
_cell_measurement_temperature 296(2)
_cell_measurement_theta_max 23.51
_cell_measurement_theta_min 2.16
_cell_volume 2682.4(3)
_computing_cell_refinement 'Bruker SMART'
_computing_data_collection 'Bruker SMART'
_computing_data_reduction 'Bruker SAINT'
_computing_molecular_graphics 'Bruker SHELXTL'
_computing_publication_material 'Bruker SHELXTL'
_computing_structure_refinement 'SHELXL-97 (Sheldrick, 1997)'
_computing_structure_solution 'SHELXS-97 (Sheldrick, 1990)'
_diffrn_ambient_temperature 296(2)
_diffrn_measured_fraction_theta_full 0.972
_diffrn_measured_fraction_theta_max 0.972
_diffrn_measurement_device_type 'CCD area detector'
_diffrn_measurement_method 'phi and omega scans'
_diffrn_radiation_monochromator graphite
_diffrn_radiation_source 'fine-focus sealed tube'
_diffrn_radiation_type MoK\a
_diffrn_radiation_wavelength 0.71073
_diffrn_reflns_av_R_equivalents 0.0554
_diffrn_reflns_av_sigmaI/netI 0.0679
_diffrn_reflns_limit_h_max 17
_diffrn_reflns_limit_h_min -17
_diffrn_reflns_limit_k_max 18
_diffrn_reflns_limit_k_min -17
_diffrn_reflns_limit_l_max 18
_diffrn_reflns_limit_l_min -18
_diffrn_reflns_number 19455
_diffrn_reflns_theta_full 26.38
_diffrn_reflns_theta_max 26.38
_diffrn_reflns_theta_min 2.09
_exptl_absorpt_coefficient_mu 0.996
_exptl_absorpt_correction_T_max 0.9070
_exptl_absorpt_correction_T_min 0.8257
_exptl_absorpt_correction_type multi-scan
_exptl_absorpt_process_details SADABS
_exptl_crystal_colour colorless
_exptl_crystal_density_diffrn 1.552
_exptl_crystal_density_method 'not measured'
_exptl_crystal_description plate
_exptl_crystal_F_000 1264
_exptl_crystal_size_max 0.20
_exptl_crystal_size_mid 0.15
_exptl_crystal_size_min 0.10
_refine_diff_density_max 0.388
_refine_diff_density_min -0.340
_refine_diff_density_rms 0.056
_refine_ls_extinction_method none
_refine_ls_goodness_of_fit_ref 1.083
_refine_ls_hydrogen_treatment constr
_refine_ls_matrix_type full
_refine_ls_number_parameters 370
_refine_ls_number_reflns 5335
_refine_ls_number_restraints 0
_refine_ls_restrained_S_all 1.083
_refine_ls_R_factor_all 0.1120
_refine_ls_R_factor_gt 0.0649
_refine_ls_shift/su_max 0.001
_refine_ls_shift/su_mean 0.000
_refine_ls_structure_factor_coef Fsqd
_refine_ls_weighting_details 'calc w=1/[\s^2^(Fo^2^)+(0.0201P)^2^+3.2300P] where P=(Fo^2^+2Fc^2^)/3'
_refine_ls_weighting_scheme calc
_refine_ls_wR_factor_gt 0.0999
_refine_ls_wR_factor_ref 0.1128
_reflns_number_gt 3738
_reflns_number_total 5335
_reflns_threshold_expression >2sigma(I)
_cod_data_source_file b914147b.txt
_cod_data_source_block compound5
_cod_depositor_comments
;
The following automatic conversions were performed:

'_symmetry_cell_setting' value 'Monoclinic' changed to 'monoclinic'
according to /home/saulius/struct/CIF-dictionaries/cif_core.dic
dictionary named 'cif_core.dic' version 2.4.2 from 2011-04-26.

Automatic conversion script
Id: cif_fix_values 1891 2012-01-12 08:04:46Z andrius 
;
_cod_original_sg_symbol_H-M P2(1)/c
_cod_database_code 7211751

loop_
_symmetry_equiv_pos_as_xyz
'x, y, z'
'-x, y+1/2, -z+1/2'
'-x, -y, -z'
'x, -y-1/2, z-1/2'

loop_
_atom_site_label
_atom_site_type_symbol
_atom_site_fract_x
_atom_site_fract_y
_atom_site_fract_z
_atom_site_U_iso_or_equiv
_atom_site_adp_type
_atom_site_occupancy
_atom_site_symmetry_multiplicity
_atom_site_calc_flag
_atom_site_refinement_flags
O3 O 0.8864(2) 0.52392(18) 0.1545(3) 0.0664(9) Uani 1 1 d .
C17 C 0.8300(4) 0.5472(3) 0.1953(3) 0.0536(11) Uani 1 1 d .
C1 C 0.1497(3) 0.5027(3) 0.1935(3) 0.0489(10) Uani 1 1 d .
C2 C 0.2346(3) 0.4489(3) 0.1829(3) 0.0418(9) Uani 1 1 d .
C3 C 0.2782(3) 0.3691(3) 0.2397(3) 0.0527(11) Uani 1 1 d .
H3 H 0.2542 0.3494 0.2849 0.063 Uiso 1 1 calc R
C4 C 0.3566(3) 0.3186(3) 0.2301(3) 0.0544(11) Uani 1 1 d .
H4 H 0.3835 0.2647 0.2678 0.065 Uiso 1 1 calc R
C5 C 0.3956(3) 0.3473(3) 0.1649(3) 0.0465(10) Uani 1 1 d .
C6 C 0.3519(3) 0.4271(3) 0.1087(3) 0.0534(11) Uani 1 1 d .
H6 H 0.3767 0.4477 0.0644 0.064 Uiso 1 1 calc R
C7 C 0.2727(3) 0.4764(3) 0.1174(3) 0.0493(10) Uani 1 1 d .
H7 H 0.2444 0.5293 0.0783 0.059 Uiso 1 1 calc R
C8 C 0.4823(3) 0.2955(3) 0.1494(3) 0.0534(11) Uani 1 1 d .
C9 C 0.5412(4) 0.2220(4) 0.2311(6) 0.0798(17) Uani 1 1 d .
C10 C 0.4246(4) 0.2468(4) 0.0455(5) 0.0776(16) Uani 1 1 d .
C11 C 0.5704(3) 0.3637(3) 0.1553(3) 0.0475(10) Uani 1 1 d .
C12 C 0.6232(3) 0.3526(3) 0.0976(3) 0.0588(12) Uani 1 1 d .
H12 H 0.6037 0.3047 0.0507 0.071 Uiso 1 1 calc R
C13 C 0.7054(3) 0.4131(3) 0.1100(3) 0.0539(11) Uani 1 1 d .
H13 H 0.7402 0.4051 0.0708 0.065 Uiso 1 1 calc R
C14 C 0.7368(3) 0.4848(3) 0.1790(3) 0.0460(10) Uani 1 1 d .
C15 C 0.6830(3) 0.4966(3) 0.2353(3) 0.0549(11) Uani 1 1 d .
H15 H 0.7017 0.5452 0.2813 0.066 Uiso 1 1 calc R
C16 C 0.6014(3) 0.4364(3) 0.2233(3) 0.0542(11) Uani 1 1 d .
H16 H 0.5662 0.4450 0.2621 0.065 Uiso 1 1 calc R
C18 C -0.0879(3) 0.7234(3) 0.0154(3) 0.0533(11) Uani 1 1 d .
H18 H -0.1044 0.6647 -0.0138 0.064 Uiso 1 1 calc R
C19 C -0.1111(3) 0.7979(3) -0.0467(3) 0.0559(11) Uani 1 1 d .
H19 H -0.1433 0.7905 -0.1164 0.067 Uiso 1 1 calc R
C20 C -0.0856(3) 0.8844(3) -0.0037(3) 0.0578(11) Uani 1 1 d .
H20 H -0.0991 0.9369 -0.0439 0.069 Uiso 1 1 calc R
C21 C -0.0406(4) 0.8926(3) 0.0983(3) 0.0570(11) Uani 1 1 d .
H21 H -0.0226 0.9509 0.1284 0.068 Uiso 1 1 calc R
C22 C -0.0215(3) 0.8135(3) 0.1579(3) 0.0434(9) Uani 1 1 d .
C23 C 0.0693(3) 0.7675(3) 0.3423(3) 0.0417(9) Uani 1 1 d .
C24 C 0.1006(3) 0.8063(3) 0.4376(3) 0.0490(10) Uani 1 1 d .
H24 H 0.0825 0.8673 0.4432 0.059 Uiso 1 1 calc R
C25 C 0.1571(3) 0.7550(3) 0.5214(3) 0.0558(11) Uani 1 1 d .
H25 H 0.1784 0.7803 0.5851 0.067 Uiso 1 1 calc R
C26 C 0.1827(4) 0.6645(3) 0.5114(3) 0.0625(12) Uani 1 1 d .
H26 H 0.2232 0.6282 0.5680 0.075 Uiso 1 1 calc R
C27 C 0.1473(3) 0.6297(3) 0.4167(3) 0.0564(12) Uani 1 1 d .
H27 H 0.1636 0.5683 0.4103 0.068 Uiso 1 1 calc R
F1 F 0.5784(2) 0.2578(2) 0.3240(3) 0.0899(10) Uani 1 1 d .
F2 F 0.4788(2) 0.15000(19) 0.2260(3) 0.1066(11) Uani 1 1 d .
F3 F 0.6265(2) 0.1872(2) 0.2263(3) 0.1043(11) Uani 1 1 d .
F4 F 0.3374(2) 0.2015(2) 0.0363(3) 0.1110(12) Uani 1 1 d .
F5 F 0.4857(2) 0.1833(2) 0.0318(3) 0.1026(11) Uani 1 1 d .
F6 F 0.3925(2) 0.3061(3) -0.0301(2) 0.0942(10) Uani 1 1 d .
N1 N -0.0423(2) 0.7294(2) 0.1170(2) 0.0428(8) Uani 1 1 d .
N2 N 0.0898(2) 0.6789(2) 0.3313(2) 0.0415(8) Uani 1 1 d .
N3 N 0.0186(3) 0.8251(2) 0.2605(3) 0.0593(10) Uani 1 1 d .
H3A H 0.0100 0.8805 0.2768 0.071 Uiso 1 1 calc R
O1 O 0.1058(2) 0.5697(2) 0.1345(2) 0.0595(8) Uani 1 1 d .
O2 O 0.1229(2) 0.48061(19) 0.2593(2) 0.0620(8) Uani 1 1 d .
O4 O 0.8464(3) 0.6174(3) 0.2461(3) 0.1155(16) Uani 1 1 d .
Zn1 Zn 0.00873(4) 0.60986(3) 0.19758(3) 0.04365(15) Uani 1 1 d .

loop_
_atom_site_aniso_label
_atom_site_aniso_U_11
_atom_site_aniso_U_22
_atom_site_aniso_U_33
_atom_site_aniso_U_23
_atom_site_aniso_U_13
_atom_site_aniso_U_12
O3 0.060(2) 0.0423(17) 0.118(3) -0.0039(17) 0.059(2) -0.0070(14)
C17 0.053(3) 0.059(3) 0.052(3) 0.009(2) 0.027(2) -0.006(2)
C1 0.047(3) 0.040(2) 0.061(3) -0.008(2) 0.026(2) -0.009(2)
C2 0.040(2) 0.040(2) 0.046(2) -0.0065(18) 0.021(2) -0.0066(18)
C3 0.057(3) 0.057(3) 0.052(3) 0.002(2) 0.032(2) -0.006(2)
C4 0.051(3) 0.050(3) 0.061(3) 0.015(2) 0.026(2) 0.005(2)
C5 0.038(2) 0.049(2) 0.053(3) 0.000(2) 0.021(2) -0.0029(19)
C6 0.050(3) 0.063(3) 0.057(3) 0.009(2) 0.032(2) 0.002(2)
C7 0.049(3) 0.047(2) 0.056(3) 0.010(2) 0.028(2) 0.004(2)
C8 0.041(2) 0.049(2) 0.071(3) -0.002(2) 0.026(2) -0.002(2)
C9 0.055(3) 0.054(3) 0.138(6) 0.023(3) 0.052(4) 0.010(3)
C10 0.050(3) 0.078(4) 0.112(5) -0.035(4) 0.044(3) -0.017(3)
C11 0.039(2) 0.047(2) 0.057(3) 0.001(2) 0.023(2) -0.0008(18)
C12 0.057(3) 0.054(3) 0.072(3) -0.013(2) 0.036(3) -0.006(2)
C13 0.049(3) 0.055(3) 0.070(3) 0.000(2) 0.038(2) 0.001(2)
C14 0.039(2) 0.050(2) 0.046(3) 0.005(2) 0.017(2) -0.0020(19)
C15 0.052(3) 0.061(3) 0.053(3) -0.012(2) 0.025(2) -0.012(2)
C16 0.048(3) 0.066(3) 0.058(3) -0.008(2) 0.032(2) -0.009(2)
C18 0.054(3) 0.048(3) 0.052(3) -0.007(2) 0.020(2) -0.009(2)
C19 0.050(3) 0.069(3) 0.045(3) 0.007(2) 0.019(2) 0.000(2)
C20 0.063(3) 0.050(3) 0.063(3) 0.010(2) 0.032(2) 0.009(2)
C21 0.076(3) 0.042(2) 0.055(3) 0.004(2) 0.032(2) 0.009(2)
C22 0.047(2) 0.038(2) 0.051(3) 0.0008(19) 0.028(2) 0.0073(18)
C23 0.044(2) 0.038(2) 0.046(2) -0.0020(19) 0.024(2) -0.0029(18)
C24 0.055(3) 0.042(2) 0.056(3) -0.005(2) 0.031(2) -0.002(2)
C25 0.059(3) 0.058(3) 0.049(3) -0.008(2) 0.024(2) -0.005(2)
C26 0.063(3) 0.061(3) 0.046(3) 0.006(2) 0.010(2) 0.001(2)
C27 0.059(3) 0.038(2) 0.053(3) 0.004(2) 0.011(2) 0.004(2)
F1 0.0607(19) 0.101(2) 0.097(2) 0.040(2) 0.0266(18) 0.0095(17)
F2 0.085(2) 0.0570(17) 0.196(4) 0.027(2) 0.081(2) 0.0011(16)
F3 0.071(2) 0.078(2) 0.181(3) 0.040(2) 0.073(2) 0.0307(16)
F4 0.071(2) 0.118(3) 0.159(3) -0.071(2) 0.066(2) -0.0478(19)
F5 0.086(2) 0.081(2) 0.163(3) -0.054(2) 0.078(2) -0.0199(17)
F6 0.076(2) 0.123(3) 0.074(2) -0.032(2) 0.0272(18) -0.0042(19)
N1 0.044(2) 0.044(2) 0.040(2) 0.0000(15) 0.0190(17) -0.0032(15)
N2 0.044(2) 0.0320(17) 0.047(2) -0.0029(15) 0.0205(17) -0.0015(14)
N3 0.096(3) 0.0362(19) 0.051(2) -0.0016(17) 0.039(2) 0.0156(19)
O1 0.0590(19) 0.0554(18) 0.076(2) 0.0067(16) 0.0418(17) 0.0112(15)
O2 0.077(2) 0.0561(18) 0.077(2) -0.0058(16) 0.0565(19) -0.0039(16)
O4 0.124(3) 0.153(4) 0.104(3) -0.077(3) 0.082(3) -0.092(3)
Zn1 0.0490(3) 0.0337(2) 0.0492(3) -0.0026(2) 0.0237(2) -0.0041(2)

loop_
_atom_type_symbol
_atom_type_description
_atom_type_scat_dispersion_real
_atom_type_scat_dispersion_imag
_atom_type_scat_source
C C 0.0033 0.0016 'International Tables Vol C Tables 4.2.6.8 and 6.1.1.4'
N N 0.0061 0.0033 'International Tables Vol C Tables 4.2.6.8 and 6.1.1.4'
O O 0.0106 0.0060 'International Tables Vol C Tables 4.2.6.8 and 6.1.1.4'
F F 0.0171 0.0103 'International Tables Vol C Tables 4.2.6.8 and 6.1.1.4'
Zn Zn 0.2839 1.4301 'International Tables Vol C Tables 4.2.6.8 and 6.1.1.4'
H H 0.0000 0.0000 'International Tables Vol C Tables 4.2.6.8 and 6.1.1.4'

loop_
_geom_angle_atom_site_label_1
_geom_angle_atom_site_label_2
_geom_angle_atom_site_label_3
_geom_angle
_geom_angle_site_symmetry_1
_geom_angle_site_symmetry_3
C17 O3 Zn1 109.1(3) . 1_655
O4 C17 O3 123.3(4) . .
O4 C17 C14 119.3(4) . .
O3 C17 C14 117.4(4) . .
O2 C1 O1 121.3(4) . .
O2 C1 C2 120.0(4) . .
O1 C1 C2 118.6(4) . .
O2 C1 Zn1 67.1(2) . .
O1 C1 Zn1 54.3(2) . .
C2 C1 Zn1 172.7(3) . .
C7 C2 C3 117.8(4) . .
C7 C2 C1 121.4(4) . .
C3 C2 C1 120.7(4) . .
C4 C3 C2 121.1(4) . .
C4 C3 H3 119.4 . .
C2 C3 H3 119.4 . .
C3 C4 C5 120.8(4) . .
C3 C4 H4 119.6 . .
C5 C4 H4 119.6 . .
C4 C5 C6 117.7(4) . .
C4 C5 C8 124.3(4) . .
C6 C5 C8 117.9(4) . .
C7 C6 C5 121.3(4) . .
C7 C6 H6 119.4 . .
C5 C6 H6 119.4 . .
C2 C7 C6 121.2(4) . .
C2 C7 H7 119.4 . .
C6 C7 H7 119.4 . .
C5 C8 C9 112.7(4) . .
C5 C8 C10 107.0(3) . .
C9 C8 C10 108.8(4) . .
C5 C8 C11 110.6(3) . .
C9 C8 C11 105.8(3) . .
C10 C8 C11 112.0(4) . .
F3 C9 F2 106.6(4) . .
F3 C9 F1 106.0(5) . .
F2 C9 F1 106.6(5) . .
F3 C9 C8 112.5(5) . .
F2 C9 C8 113.2(4) . .
F1 C9 C8 111.5(4) . .
F6 C10 F5 107.4(5) . .
F6 C10 F4 107.3(5) . .
F5 C10 F4 105.9(4) . .
F6 C10 C8 112.2(4) . .
F5 C10 C8 113.1(5) . .
F4 C10 C8 110.5(4) . .
C16 C11 C12 118.1(4) . .
C16 C11 C8 119.4(4) . .
C12 C11 C8 122.5(4) . .
C11 C12 C13 119.9(4) . .
C11 C12 H12 120.1 . .
C13 C12 H12 120.1 . .
C14 C13 C12 121.7(4) . .
C14 C13 H13 119.1 . .
C12 C13 H13 119.1 . .
C13 C14 C15 118.3(4) . .
C13 C14 C17 121.1(4) . .
C15 C14 C17 120.5(4) . .
C14 C15 C16 120.1(4) . .
C14 C15 H15 120.0 . .
C16 C15 H15 120.0 . .
C15 C16 C11 121.9(4) . .
C15 C16 H16 119.0 . .
C11 C16 H16 119.0 . .
N1 C18 C19 123.8(4) . .
N1 C18 H18 118.1 . .
C19 C18 H18 118.1 . .
C18 C19 C20 118.1(4) . .
C18 C19 H19 120.9 . .
C20 C19 H19 120.9 . .
C21 C20 C19 119.3(4) . .
C21 C20 H20 120.4 . .
C19 C20 H20 120.4 . .
C20 C21 C22 119.8(4) . .
C20 C21 H21 120.1 . .
C22 C21 H21 120.1 . .
N1 C22 N3 120.8(3) . .
N1 C22 C21 121.1(4) . .
N3 C22 C21 118.1(4) . .
N2 C23 N3 121.4(3) . .
N2 C23 C24 121.6(4) . .
N3 C23 C24 117.0(3) . .
C25 C24 C23 119.9(4) . .
C25 C24 H24 120.1 . .
C23 C24 H24 120.1 . .
C24 C25 C26 119.2(4) . .
C24 C25 H25 120.4 . .
C26 C25 H25 120.4 . .
C27 C26 C25 118.3(4) . .
C27 C26 H26 120.9 . .
C25 C26 H26 120.9 . .
N2 C27 C26 124.0(4) . .
N2 C27 H27 118.0 . .
C26 C27 H27 118.0 . .
C22 N1 C18 117.7(3) . .
C22 N1 Zn1 124.0(3) . .
C18 N1 Zn1 117.7(3) . .
C23 N2 C27 117.0(3) . .
C23 N2 Zn1 122.2(3) . .
C27 N2 Zn1 119.1(3) . .
C23 N3 C22 134.0(3) . .
C23 N3 H3A 113.0 . .
C22 N3 H3A 113.0 . .
C1 O1 Zn1 96.1(3) . .
C1 O2 Zn1 83.6(2) . .
O3 Zn1 N1 109.07(13) 1_455 .
O3 Zn1 N2 129.13(13) 1_455 .
N1 Zn1 N2 92.86(12) . .
O3 Zn1 O1 109.59(12) 1_455 .
N1 Zn1 O1 95.24(12) . .
N2 Zn1 O1 113.45(12) . .
O3 Zn1 O2 87.82(11) 1_455 .
N1 Zn1 O2 153.24(11) . .
N2 Zn1 O2 91.98(11) . .
O1 Zn1 O2 58.86(10) . .
O3 Zn1 C1 100.46(12) 1_455 .
N1 Zn1 C1 124.43(14) . .
N2 Zn1 C1 103.63(13) . .
O1 Zn1 C1 29.58(12) . .
O2 Zn1 C1 29.30(11) . .

loop_
_geom_bond_atom_site_label_1
_geom_bond_atom_site_label_2
_geom_bond_distance
_geom_bond_site_symmetry_2
O3 C17 1.250(5) .
O3 Zn1 1.968(3) 1_655
C17 O4 1.222(5) .
C17 C14 1.512(5) .
C1 O2 1.248(5) .
C1 O1 1.258(5) .
C1 C2 1.493(5) .
C1 Zn1 2.535(4) .
C2 C7 1.377(5) .
C2 C3 1.390(5) .
C3 C4 1.383(5) .
C3 H3 0.9300 .
C4 C5 1.387(5) .
C4 H4 0.9300 .
C5 C6 1.388(5) .
C5 C8 1.535(5) .
C6 C7 1.377(5) .
C6 H6 0.9300 .
C7 H7 0.9300 .
C8 C9 1.536(7) .
C8 C10 1.547(7) .
C8 C11 1.551(5) .
C9 F3 1.331(5) .
C9 F2 1.338(5) .
C9 F1 1.340(6) .
C10 F6 1.319(6) .
C10 F5 1.334(5) .
C10 F4 1.338(5) .
C11 C16 1.383(5) .
C11 C12 1.386(5) .
C12 C13 1.389(5) .
C12 H12 0.9300 .
C13 C14 1.380(5) .
C13 H13 0.9300 .
C14 C15 1.381(5) .
C15 C16 1.382(5) .
C15 H15 0.9300 .
C16 H16 0.9300 .
C18 N1 1.350(5) .
C18 C19 1.356(5) .
C18 H18 0.9300 .
C19 C20 1.373(6) .
C19 H19 0.9300 .
C20 C21 1.358(6) .
C20 H20 0.9300 .
C21 C22 1.394(5) .
C21 H21 0.9300 .
C22 N1 1.328(5) .
C22 N3 1.378(5) .
C23 N2 1.336(4) .
C23 N3 1.372(5) .
C23 C24 1.398(5) .
C24 C25 1.350(5) .
C24 H24 0.9300 .
C25 C26 1.380(6) .
C25 H25 0.9300 .
C26 C27 1.360(6) .
C26 H26 0.9300 .
C27 N2 1.351(5) .
C27 H27 0.9300 .
N1 Zn1 2.033(3) .
N2 Zn1 2.042(3) .
N3 H3A 0.8600 .
O1 Zn1 2.071(3) .
O2 Zn1 2.349(3) .
Zn1 O3 1.968(3) 1_455
